data_4331148
loop_
_publ_author_name
'Ivan \<Salitro\<s'
'Roman Bo\<ca'
'Radovan Herchel'
'J\'an Moncol'
'Ivan Nemec'
'Mario Ruben'
'Franz Renz'

_publ_section_title
;
 Mixed-Valence Heptanuclear Iron Complexes with Ferromagnetic Interaction
;
_journal_name_full 'Inorganic Chemistry'
_journal_page_first 12755
_journal_page_last 12767
_journal_paper_doi 10.1021/ic3015833
_journal_volume 51
_journal_year 2012
_chemical_formula_moiety '(C114 H114 Fe7 N24 O12 2+), 2(Cl 1-), (H2 O)'
_chemical_formula_sum 'C114 H116 Cl2 Fe7 N24 O13'
_chemical_formula_weight 2492.16
_chemical_name_common
;
'[Fe^II^{(CN)Fe^III^(saldet)}~6~]Cl~2~.H~2~O
;
_chemical_name_systematic
;
 ?
;
_space_group_IT_number 205
_symmetry_cell_setting cubic
_symmetry_space_group_name_Hall '-P 2ac 2ab 3'
_symmetry_space_group_name_H-M 'P a -3'
_atom_sites_solution_hydrogens geom
_atom_sites_solution_primary direct
_atom_sites_solution_secondary difmap
_audit_creation_method SHELXL-97
_cell_angle_alpha 90.00
_cell_angle_beta 90.00
_cell_angle_gamma 90.00
_cell_formula_units_Z 4
_cell_length_a 23.934(3)
_cell_length_b 23.934(3)
_cell_length_c 23.934(3)
_cell_measurement_reflns_used 30917
_cell_measurement_temperature 100(2)
_cell_measurement_theta_max 19.24
_cell_measurement_theta_min 1.46
_cell_volume 13710(3)
_computing_cell_refinement 'CrysAlis RED'
_computing_data_collection 'CrysAlis CCD'
_computing_data_reduction 'CrysAlis RED'
_computing_structure_refinement 'SHELXL-97 (Sheldrick, 2008)'
_computing_structure_solution 'SHELXS-97 (Sheldrick, 2008)'
_diffrn_ambient_temperature 100(2)
_diffrn_measured_fraction_theta_full 0.954
_diffrn_measured_fraction_theta_max 0.954
_diffrn_measurement_device_type 'Oxford Diffraction Gemini R CCD '
_diffrn_measurement_method
;
Rotation method data acquisition using \w and \f scans
;
_diffrn_radiation_monochromator graphite
_diffrn_radiation_source 'fine-focus sealed tube'
_diffrn_radiation_type MoK\a
_diffrn_radiation_wavelength 0.71073
_diffrn_reflns_av_R_equivalents 0.0448
_diffrn_reflns_av_sigmaI/netI 0.0189
_diffrn_reflns_limit_h_max 20
_diffrn_reflns_limit_h_min -20
_diffrn_reflns_limit_k_max 21
_diffrn_reflns_limit_k_min -20
_diffrn_reflns_limit_l_max 20
_diffrn_reflns_limit_l_min -21
_diffrn_reflns_number 35853
_diffrn_reflns_theta_full 18.44
_diffrn_reflns_theta_max 18.44
_diffrn_reflns_theta_min 4.17
_exptl_absorpt_coefficient_mu 0.819
_exptl_absorpt_correction_T_max 1.000
_exptl_absorpt_correction_T_min 0.895
_exptl_absorpt_correction_type analytical
_exptl_absorpt_process_details '(Clark & Reid, 1995)'
_exptl_crystal_colour black
_exptl_crystal_density_diffrn 1.207
_exptl_crystal_description block
_exptl_crystal_F_000 5152
_exptl_crystal_size_max 0.16
_exptl_crystal_size_mid 0.14
_exptl_crystal_size_min 0.12
_refine_diff_density_max 0.123
_refine_diff_density_min -0.110
_refine_diff_density_rms 0.027
_refine_ls_extinction_method none
_refine_ls_goodness_of_fit_ref 1.078
_refine_ls_hydrogen_treatment constr
_refine_ls_matrix_type full
_refine_ls_number_parameters 238
_refine_ls_number_reflns 1623
_refine_ls_number_restraints 0
_refine_ls_restrained_S_all 1.078
_refine_ls_R_factor_all 0.0425
_refine_ls_R_factor_gt 0.0325
_refine_ls_shift/su_max 0.001
_refine_ls_shift/su_mean 0.000
_refine_ls_structure_factor_coef Fsqd
_refine_ls_weighting_details 'calc w=1/[\s^2^(Fo^2^)+(0.0571P)^2^+3.0814P] where P=(Fo^2^+2Fc^2^)/3'
_refine_ls_weighting_scheme calc
_refine_ls_wR_factor_gt 0.0864
_refine_ls_wR_factor_ref 0.0891
_reflns_number_gt 1307
_reflns_number_total 1623
_reflns_threshold_expression >2sigma(I)
_cod_data_source_file ic3015833_si_002_4.cif
_cod_data_source_block 3a@100K
_cod_original_sg_symbol_Hall '-p 2ac 2ab 3'
_cod_database_code 4331148

loop_
_symmetry_equiv_pos_as_xyz
'x, y, z'
'-x+1/2, -y, z+1/2'
'x+1/2, -y+1/2, -z'
'-x, y+1/2, -z+1/2'
'y, z, x'
'-y+1/2, -z, x+1/2'
'y+1/2, -z+1/2, -x'
'-y, z+1/2, -x+1/2'
'z, x, y'
'-z, x+1/2, -y+1/2'
'-z+1/2, -x, y+1/2'
'z+1/2, -x+1/2, -y'
'-x, -y, -z'
'x-1/2, y, -z-1/2'
'-x-1/2, y-1/2, z'
'x, -y-1/2, z-1/2'
'-y, -z, -x'
'y-1/2, z, -x-1/2'
'-y-1/2, z-1/2, x'
'y, -z-1/2, x-1/2'
'-z, -x, -y'
'z, -x-1/2, y-1/2'
'z-1/2, x, -y-1/2'
'-z-1/2, x-1/2, y'

loop_
_atom_site_label
_atom_site_type_symbol
_atom_site_fract_x
_atom_site_fract_y
_atom_site_fract_z
_atom_site_U_iso_or_equiv
_atom_site_adp_type
_atom_site_occupancy
_atom_site_symmetry_multiplicity
_atom_site_calc_flag
_atom_site_refinement_flags
Fe1 Fe 0.5000 0.0000 0.0000 0.0573(5) Uani 1 6 d S
Fe2 Fe 0.67281(2) 0.05495(2) 0.10847(3) 0.0744(4) Uani 1 1 d .
N1 N 0.59351(17) 0.04103(15) 0.07590(16) 0.0717(12) Uani 1 1 d .
N2 N 0.68824(16) 0.1090(2) 0.04175(19) 0.0824(12) Uani 1 1 d .
N3 N 0.69957(14) -0.00308(16) 0.04060(15) 0.0729(10) Uani 1 1 d .
H3N H 0.7381 -0.0064 0.0442 0.087 Uiso 1 1 calc R
N4 N 0.6523(2) 0.00130(17) 0.17355(15) 0.0780(12) Uani 1 1 d .
O1 O 0.65546(13) 0.11818(16) 0.15187(14) 0.0967(11) Uani 1 1 d .
O2 O 0.74796(13) 0.04734(15) 0.13201(13) 0.0858(10) Uani 1 1 d .
C1 C 0.5583(2) 0.02670(18) 0.04810(19) 0.0605(13) Uani 1 1 d .
C2 C 0.6475(2) 0.1718(3) 0.1401(4) 0.0969(18) Uani 1 1 d .
C3 C 0.6297(2) 0.2090(4) 0.1814(3) 0.126(2) Uani 1 1 d .
H3 H 0.6229 0.1956 0.2181 0.151 Uiso 1 1 calc R
C4 C 0.6219(3) 0.2643(4) 0.1697(5) 0.148(3) Uani 1 1 d .
H4 H 0.6089 0.2888 0.1981 0.178 Uiso 1 1 calc R
C5 C 0.6328(4) 0.2848(4) 0.1170(6) 0.161(3) Uani 1 1 d .
H5 H 0.6286 0.3236 0.1098 0.193 Uiso 1 1 calc R
C6 C 0.6492(2) 0.2503(4) 0.0757(4) 0.124(2) Uani 1 1 d .
H6 H 0.6554 0.2643 0.0391 0.149 Uiso 1 1 calc R
C7 C 0.6571(2) 0.1927(3) 0.0876(5) 0.1001(18) Uani 1 1 d .
C8 C 0.6777(2) 0.1609(4) 0.0409(3) 0.1011(17) Uani 1 1 d .
H8 H 0.6838 0.1804 0.0069 0.121 Uiso 1 1 calc R
C9 C 0.7104(2) 0.0830(2) -0.0076(2) 0.0973(16) Uani 1 1 d .
H9A H 0.7517 0.0833 -0.0060 0.117 Uiso 1 1 calc R
H9B H 0.6986 0.1044 -0.0410 0.117 Uiso 1 1 calc R
C10 C 0.69046(19) 0.0249(2) -0.0123(2) 0.0841(14) Uani 1 1 d .
H10A H 0.6502 0.0246 -0.0217 0.101 Uiso 1 1 calc R
H10B H 0.7110 0.0054 -0.0424 0.101 Uiso 1 1 calc R
C11 C 0.5599(2) -0.04264(17) 0.17782(17) 0.0717(13) Uani 1 1 d .
H11A H 0.5584 -0.0400 0.1366 0.086 Uiso 1 1 calc R
H11B H 0.5765 -0.0793 0.1874 0.086 Uiso 1 1 calc R
C12 C 0.5972(2) 0.0025(2) 0.19947(19) 0.0841(13) Uani 1 1 d .
H12A H 0.5796 0.0393 0.1923 0.101 Uiso 1 1 calc R
H12B H 0.6013 -0.0017 0.2404 0.101 Uiso 1 1 calc R
C13 C 0.6875(4) -0.0313(2) 0.1964(2) 0.0819(14) Uani 1 1 d .
H13 H 0.6740 -0.0544 0.2257 0.098 Uiso 1 1 calc R
C14 C 0.7455(3) -0.0368(3) 0.1823(2) 0.0764(14) Uani 1 1 d .
C15 C 0.7744(4) -0.0821(3) 0.2036(2) 0.1088(18) Uani 1 1 d .
H15 H 0.7555 -0.1092 0.2255 0.131 Uiso 1 1 calc R
C16 C 0.8310(5) -0.0877(3) 0.1926(3) 0.121(2) Uani 1 1 d .
H16 H 0.8508 -0.1190 0.2069 0.145 Uiso 1 1 calc R
C17 C 0.8582(3) -0.0493(4) 0.1622(3) 0.115(2) Uani 1 1 d .
H17 H 0.8970 -0.0533 0.1545 0.138 Uiso 1 1 calc R
C18 C 0.8291(4) -0.0046(3) 0.1424(2) 0.1030(16) Uani 1 1 d .
H18 H 0.8489 0.0229 0.1216 0.124 Uiso 1 1 calc R
C19 C 0.7727(3) 0.0030(3) 0.1507(3) 0.0771(14) Uani 1 1 d .

loop_
_atom_site_aniso_label
_atom_site_aniso_U_11
_atom_site_aniso_U_22
_atom_site_aniso_U_33
_atom_site_aniso_U_23
_atom_site_aniso_U_13
_atom_site_aniso_U_12
Fe1 0.0573(5) 0.0573(5) 0.0573(5) 0.0054(4) -0.0054(4) 0.0054(4)
Fe2 0.0687(5) 0.0671(5) 0.0873(6) -0.0010(4) -0.0175(4) 0.0007(3)
N1 0.062(3) 0.076(3) 0.076(3) 0.002(2) -0.016(2) 0.005(2)
N2 0.075(3) 0.060(3) 0.111(4) 0.005(3) -0.017(2) -0.004(2)
N3 0.069(3) 0.072(3) 0.077(3) 0.005(2) -0.009(2) 0.002(2)
N4 0.069(3) 0.083(3) 0.082(3) -0.006(2) -0.025(3) 0.009(3)
O1 0.106(3) 0.068(2) 0.116(3) -0.014(2) -0.0258(19) 0.012(2)
O2 0.071(2) 0.077(2) 0.110(2) 0.004(2) -0.0227(18) 0.0018(19)
C1 0.068(3) 0.055(3) 0.059(3) 0.017(2) 0.001(3) 0.011(3)
C2 0.074(4) 0.103(7) 0.114(6) -0.015(7) -0.020(4) -0.002(4)
C3 0.119(5) 0.095(6) 0.162(7) -0.058(6) -0.030(4) 0.019(4)
C4 0.120(5) 0.095(8) 0.230(10) -0.070(7) -0.041(6) 0.025(5)
C5 0.148(7) 0.095(7) 0.240(11) -0.016(9) -0.046(7) 0.008(5)
C6 0.098(4) 0.092(7) 0.182(7) -0.014(6) -0.025(4) -0.006(4)
C7 0.088(4) 0.052(6) 0.161(8) -0.018(6) -0.016(5) 0.002(3)
C8 0.091(4) 0.084(6) 0.128(6) 0.018(5) -0.021(4) -0.011(4)
C9 0.099(4) 0.092(5) 0.101(4) 0.017(4) 0.004(3) -0.005(4)
C10 0.097(4) 0.078(4) 0.078(4) 0.003(3) 0.001(3) -0.010(3)
C11 0.075(4) 0.070(3) 0.070(3) 0.009(2) -0.011(3) -0.005(3)
C12 0.078(4) 0.096(4) 0.078(3) -0.011(3) -0.007(3) 0.000(3)
C13 0.091(5) 0.086(4) 0.068(4) -0.007(3) 0.002(4) -0.026(4)
C14 0.091(6) 0.074(5) 0.064(3) 0.003(3) -0.031(4) 0.010(5)
C15 0.126(7) 0.104(6) 0.096(4) 0.002(4) -0.039(5) 0.008(5)
C16 0.143(8) 0.099(6) 0.120(6) -0.017(5) -0.057(5) 0.034(6)
C17 0.094(5) 0.117(6) 0.134(6) -0.018(4) -0.022(5) 0.033(6)
C18 0.096(6) 0.103(6) 0.110(4) -0.013(4) -0.015(4) 0.012(4)
C19 0.065(6) 0.085(5) 0.081(4) -0.018(4) -0.021(3) 0.003(5)

loop_
_atom_type_symbol
_atom_type_description
_atom_type_scat_dispersion_real
_atom_type_scat_dispersion_imag
_atom_type_scat_source
C C 0.0033 0.0016 'International Tables Vol C Tables 4.2.6.8 and 6.1.1.4'
H H 0.0000 0.0000 'International Tables Vol C Tables 4.2.6.8 and 6.1.1.4'
N N 0.0061 0.0033 'International Tables Vol C Tables 4.2.6.8 and 6.1.1.4'
O O 0.0106 0.0060 'International Tables Vol C Tables 4.2.6.8 and 6.1.1.4'
Fe Fe 0.3463 0.8444 'International Tables Vol C Tables 4.2.6.8 and 6.1.1.4'
Cl Cl 0.1484 0.1585 'International Tables Vol C Tables 4.2.6.8 and 6.1.1.4'

loop_
_geom_angle_atom_site_label_1
_geom_angle_atom_site_label_2
_geom_angle_atom_site_label_3
_geom_angle
_geom_angle_site_symmetry_1
_geom_angle_site_symmetry_3
C1 Fe1 C1 180.0(5) 13_655 .
C1 Fe1 C1 89.67(16) 13_655 12
C1 Fe1 C1 90.33(16) . 12
C1 Fe1 C1 89.67(16) 13_655 6_554
C1 Fe1 C1 90.33(16) . 6_554
C1 Fe1 C1 90.33(16) 12 6_554
C1 Fe1 C1 90.33(16) 13_655 18_656
C1 Fe1 C1 89.67(16) . 18_656
C1 Fe1 C1 89.67(16) 12 18_656
C1 Fe1 C1 180.0(5) 6_554 18_656
C1 Fe1 C1 90.33(16) 13_655 24_655
C1 Fe1 C1 89.67(16) . 24_655
C1 Fe1 C1 180.0(5) 12 24_655
C1 Fe1 C1 89.67(16) 6_554 24_655
C1 Fe1 C1 90.33(16) 18_656 24_655
O1 Fe2 O2 97.04(13) . .
O1 Fe2 N4 91.79(17) . .
O2 Fe2 N4 86.65(17) . .
O1 Fe2 N1 97.73(13) . .
O2 Fe2 N1 164.46(14) . .
N4 Fe2 N1 88.09(17) . .
O1 Fe2 N2 87.9(2) . .
O2 Fe2 N2 96.84(14) . .
N4 Fe2 N2 176.51(18) . .
N1 Fe2 N2 88.50(14) . .
O1 Fe2 N3 164.96(16) . .
O2 Fe2 N3 83.34(13) . .
N4 Fe2 N3 103.24(16) . .
N1 Fe2 N3 83.65(13) . .
N2 Fe2 N3 77.2(2) . .
C1 N1 Fe2 162.3(4) . .
C8 N2 C9 119.0(5) . .
C8 N2 Fe2 125.7(4) . .
C9 N2 Fe2 115.2(4) . .
C10 N3 C11 114.1(3) . 12
C10 N3 Fe2 107.7(3) . .
C11 N3 Fe2 117.0(3) 12 .
C10 N3 H3N 105.7 . .
C11 N3 H3N 105.7 12 .
Fe2 N3 H3N 105.7 . .
C13 N4 C12 115.4(4) . .
C13 N4 Fe2 123.1(4) . .
C12 N4 Fe2 121.3(4) . .
C2 O1 Fe2 133.8(4) . .
C19 O2 Fe2 128.0(3) . .
N1 C1 Fe1 177.9(4) . .
O1 C2 C7 121.5(7) . .
O1 C2 C3 120.7(8) . .
C7 C2 C3 117.8(7) . .
C4 C3 C2 121.0(7) . .
C4 C3 H3 119.5 . .
C2 C3 H3 119.5 . .
C3 C4 C5 120.5(8) . .
C3 C4 H4 119.8 . .
C5 C4 H4 119.8 . .
C6 C5 C4 120.6(9) . .
C6 C5 H5 119.7 . .
C4 C5 H5 119.7 . .
C5 C6 C7 119.2(8) . .
C5 C6 H6 120.4 . .
C7 C6 H6 120.4 . .
C2 C7 C6 120.9(8) . .
C2 C7 C8 125.2(6) . .
C6 C7 C8 113.8(10) . .
N2 C8 C7 125.0(6) . .
N2 C8 H8 117.5 . .
C7 C8 H8 117.5 . .
N2 C9 C10 110.6(4) . .
N2 C9 H9A 109.5 . .
C10 C9 H9A 109.5 . .
N2 C9 H9B 109.5 . .
C10 C9 H9B 109.5 . .
H9A C9 H9B 108.1 . .
N3 C10 C9 108.7(4) . .
N3 C10 H10A 109.9 . .
C9 C10 H10A 109.9 . .
N3 C10 H10B 109.9 . .
C9 C10 H10B 109.9 . .
H10A C10 H10B 108.3 . .
N3 C11 C12 114.1(4) 6_554 .
N3 C11 H11A 108.7 6_554 .
C12 C11 H11A 108.7 . .
N3 C11 H11B 108.7 6_554 .
C12 C11 H11B 108.7 . .
H11A C11 H11B 107.6 . .
N4 C12 C11 112.2(4) . .
N4 C12 H12A 109.2 . .
C11 C12 H12A 109.2 . .
N4 C12 H12B 109.2 . .
C11 C12 H12B 109.2 . .
H12A C12 H12B 107.9 . .
N4 C13 C14 126.6(5) . .
N4 C13 H13 116.7 . .
C14 C13 H13 116.7 . .
C19 C14 C15 120.6(6) . .
C19 C14 C13 121.3(6) . .
C15 C14 C13 118.0(8) . .
C14 C15 C16 119.6(6) . .
C14 C15 H15 120.2 . .
C16 C15 H15 120.2 . .
C17 C16 C15 120.8(6) . .
C17 C16 H16 119.6 . .
C15 C16 H16 119.6 . .
C16 C17 C18 118.6(6) . .
C16 C17 H17 120.7 . .
C18 C17 H17 120.7 . .
C17 C18 C19 123.7(6) . .
C17 C18 H18 118.2 . .
C19 C18 H18 118.2 . .
O2 C19 C18 120.4(7) . .
O2 C19 C14 122.8(6) . .
C18 C19 C14 116.7(6) . .

loop_
_geom_bond_atom_site_label_1
_geom_bond_atom_site_label_2
_geom_bond_distance
_geom_bond_site_symmetry_2
Fe1 C1 1.918(6) 13_655
Fe1 C1 1.918(6) .
Fe1 C1 1.918(6) 12
Fe1 C1 1.918(6) 6_554
Fe1 C1 1.918(6) 18_656
Fe1 C1 1.918(6) 24_655
Fe2 O1 1.882(4) .
Fe2 O2 1.894(3) .
Fe2 N4 2.077(4) .
Fe2 N1 2.079(4) .
Fe2 N2 2.088(4) .
Fe2 N3 2.231(3) .
N1 C1 1.127(4) .
N2 C8 1.269(7) .
N2 C9 1.437(5) .
N3 C10 1.449(5) .
N3 C11 1.457(5) 12
N3 H3N 0.9300 .
N4 C13 1.271(7) .
N4 C12 1.459(6) .
O1 C2 1.327(7) .
O2 C19 1.294(6) .
C2 C7 1.373(7) .
C2 C3 1.396(8) .
C3 C4 1.365(8) .
C3 H3 0.9500 .
C4 C5 1.376(9) .
C4 H4 0.9500 .
C5 C6 1.346(9) .
C5 H5 0.9500 .
C6 C7 1.421(8) .
C6 H6 0.9500 .
C7 C8 1.437(8) .
C8 H8 0.9500 .
C9 C10 1.473(6) .
C9 H9A 0.9900 .
C9 H9B 0.9900 .
C10 H10A 0.9900 .
C10 H10B 0.9900 .
C11 N3 1.457(5) 6_554
C11 C12 1.494(5) .
C11 H11A 0.9900 .
C11 H11B 0.9900 .
C12 H12A 0.9900 .
C12 H12B 0.9900 .
C13 C14 1.436(7) .
C13 H13 0.9500 .
C14 C19 1.380(6) .
C14 C15 1.381(7) .
C15 C16 1.387(8) .
C15 H15 0.9500 .
C16 C17 1.341(7) .
C16 H16 0.9500 .
C17 C18 1.362(7) .
C17 H17 0.9500 .
C18 C19 1.378(7) .
C18 H18 0.9500 .

loop_
_geom_torsion_atom_site_label_1
_geom_torsion_atom_site_label_2
_geom_torsion_atom_site_label_3
_geom_torsion_atom_site_label_4
_geom_torsion
_geom_torsion_site_symmetry_1
_geom_torsion_site_symmetry_4
O1 Fe2 N1 C1 157.2(12) . .
O2 Fe2 N1 C1 -41.0(15) . .
N4 Fe2 N1 C1 -111.2(12) . .
N2 Fe2 N1 C1 69.6(12) . .
N3 Fe2 N1 C1 -7.7(12) . .
O1 Fe2 N2 C8 -8.9(4) . .
O2 Fe2 N2 C8 -105.7(4) . .
N4 Fe2 N2 C8 76(3) . .
N1 Fe2 N2 C8 88.9(4) . .
N3 Fe2 N2 C8 172.7(4) . .
O1 Fe2 N2 C9 174.1(3) . .
O2 Fe2 N2 C9 77.2(3) . .
N4 Fe2 N2 C9 -101(3) . .
N1 Fe2 N2 C9 -88.1(3) . .
N3 Fe2 N2 C9 -4.3(3) . .
O1 Fe2 N3 C10 -28.3(6) . .
O2 Fe2 N3 C10 -120.7(3) . .
N4 Fe2 N3 C10 154.4(3) . .
N1 Fe2 N3 C10 67.8(3) . .
N2 Fe2 N3 C10 -22.1(3) . .
O1 Fe2 N3 C11 -158.3(4) . 12
O2 Fe2 N3 C11 109.3(3) . 12
N4 Fe2 N3 C11 24.3(3) . 12
N1 Fe2 N3 C11 -62.2(3) . 12
N2 Fe2 N3 C11 -152.1(3) . 12
O1 Fe2 N4 C13 -117.4(3) . .
O2 Fe2 N4 C13 -20.5(3) . .
N1 Fe2 N4 C13 144.9(3) . .
N2 Fe2 N4 C13 158(3) . .
N3 Fe2 N4 C13 61.9(3) . .
O1 Fe2 N4 C12 56.9(3) . .
O2 Fe2 N4 C12 153.8(3) . .
N1 Fe2 N4 C12 -40.8(3) . .
N2 Fe2 N4 C12 -28(3) . .
N3 Fe2 N4 C12 -123.8(3) . .
O2 Fe2 O1 C2 106.8(4) . .
N4 Fe2 O1 C2 -166.3(4) . .
N1 Fe2 O1 C2 -78.0(4) . .
N2 Fe2 O1 C2 10.2(4) . .
N3 Fe2 O1 C2 16.3(8) . .
O1 Fe2 O2 C19 129.1(4) . .
N4 Fe2 O2 C19 37.7(4) . .
N1 Fe2 O2 C19 -32.7(7) . .
N2 Fe2 O2 C19 -142.2(4) . .
N3 Fe2 O2 C19 -66.0(4) . .
Fe2 N1 C1 Fe1 30(12) . .
C1 Fe1 C1 N1 123(21) 13_655 .
C1 Fe1 C1 N1 -6(11) 12 .
C1 Fe1 C1 N1 85(11) 6_554 .
C1 Fe1 C1 N1 -95(11) 18_656 .
C1 Fe1 C1 N1 174(100) 24_655 .
Fe2 O1 C2 C7 -6.8(7) . .
Fe2 O1 C2 C3 174.0(3) . .
O1 C2 C3 C4 179.4(5) . .
C7 C2 C3 C4 0.2(8) . .
C2 C3 C4 C5 -1.5(10) . .
C3 C4 C5 C6 2.5(13) . .
C4 C5 C6 C7 -2.2(11) . .
O1 C2 C7 C6 -179.1(4) . .
C3 C2 C7 C6 0.1(7) . .
O1 C2 C7 C8 -1.9(8) . .
C3 C2 C7 C8 177.3(4) . .
C5 C6 C7 C2 0.8(8) . .
C5 C6 C7 C8 -176.6(6) . .
C9 N2 C8 C7 -178.0(4) . .
Fe2 N2 C8 C7 5.1(7) . .
C2 C7 C8 N2 2.1(8) . .
C6 C7 C8 N2 179.4(4) . .
C8 N2 C9 C10 -147.1(4) . .
Fe2 N2 C9 C10 30.1(5) . .
C11 N3 C10 C9 175.8(4) 12 .
Fe2 N3 C10 C9 44.2(4) . .
N2 C9 C10 N3 -49.6(5) . .
C13 N4 C12 C11 -85.7(4) . .
Fe2 N4 C12 C11 99.6(4) . .
N3 C11 C12 N4 -175.8(4) 6_554 .
C12 N4 C13 C14 -174.3(4) . .
Fe2 N4 C13 C14 0.4(6) . .
N4 C13 C14 C19 16.0(7) . .
N4 C13 C14 C15 -167.0(4) . .
C19 C14 C15 C16 -0.6(7) . .
C13 C14 C15 C16 -177.6(4) . .
C14 C15 C16 C17 0.7(8) . .
C15 C16 C17 C18 0.3(9) . .
C16 C17 C18 C19 -1.6(8) . .
Fe2 O2 C19 C18 150.1(3) . .
Fe2 O2 C19 C14 -33.7(6) . .
C17 C18 C19 O2 178.1(4) . .
C17 C18 C19 C14 1.7(7) . .
C15 C14 C19 O2 -176.9(4) . .
C13 C14 C19 O2 0.0(6) . .
C15 C14 C19 C18 -0.6(6) . .
C13 C14 C19 C18 176.3(4) . .
